data_7055234
loop_
_publ_author_name
'Castillo, Maximiliano'
'Metta-Maga\~na, Alejandro J.'
'Fortier, Skye'

_publ_section_title
;
 Isolation of gravimetrically quantifiable alkali metal arenides using
 18-crown-6
;
_journal_issue 3
_journal_name_full 'New J. Chem.'
_journal_page_first 1923
_journal_paper_doi 10.1039/C5NJ02841H
_journal_volume 40
_journal_year 2016
_chemical_formula_moiety 'C20 H40 Na O8, C12 H10'
_chemical_formula_sum 'C32 H50 Na O8'
_chemical_formula_weight 585.71
_space_group_crystal_system monoclinic
_space_group_IT_number 14
_space_group_name_Hall '-P 2yn'
_space_group_name_H-M_alt 'P 1 21/n 1'
_symmetry_space_group_name_Hall '-P 2yn'
_symmetry_space_group_name_H-M 'P 1 21/n 1'
_atom_sites_solution_hydrogens geom
_audit_creation_method SHELXL-2014/6
_audit_update_record
;
2015-10-13 deposited with the CCDC.
2015-12-15 downloaded from the CCDC.
;
_cell_angle_alpha 90
_cell_angle_beta 112.120(2)
_cell_angle_gamma 90
_cell_formula_units_Z 4
_cell_length_a 12.7772(13)
_cell_length_b 17.6539(18)
_cell_length_c 15.1994(15)
_cell_measurement_reflns_used 2897
_cell_measurement_temperature 100(2)
_cell_measurement_theta_max 21.33
_cell_measurement_theta_min 2.30
_cell_volume 3176.1(6)
_computing_structure_refinement 'SHELXL-2014/6 (Sheldrick, 2014)'
_diffrn_ambient_temperature 100(2)
_diffrn_measured_fraction_theta_full 0.835
_diffrn_measured_fraction_theta_max 0.999
_diffrn_measurement_device_type 'Bruker SMART APEX CCD'
_diffrn_measurement_method '\w and \f scans'
_diffrn_radiation_type MoK\a
_diffrn_radiation_wavelength 0.71073
_diffrn_reflns_av_R_equivalents 0.0688
_diffrn_reflns_av_unetI/netI 0.0546
_diffrn_reflns_Laue_measured_fraction_full 0.835
_diffrn_reflns_Laue_measured_fraction_max 0.999
_diffrn_reflns_limit_h_max 14
_diffrn_reflns_limit_h_min -14
_diffrn_reflns_limit_k_max 19
_diffrn_reflns_limit_k_min -19
_diffrn_reflns_limit_l_max 17
_diffrn_reflns_limit_l_min -17
_diffrn_reflns_number 24404
_diffrn_reflns_point_group_measured_fraction_full 0.835
_diffrn_reflns_point_group_measured_fraction_max 0.999
_diffrn_reflns_theta_full 25.242
_diffrn_reflns_theta_max 23.691
_diffrn_reflns_theta_min 1.783
_diffrn_source 'fine-focus tube'
_exptl_absorpt_coefficient_mu 0.098
_exptl_absorpt_correction_T_max 0.7450
_exptl_absorpt_correction_T_min 0.6531
_exptl_absorpt_correction_type multi-scan
_exptl_absorpt_process_details SADABS
_exptl_crystal_colour blue-purple
_exptl_crystal_density_diffrn 1.225
_exptl_crystal_description rod
_exptl_crystal_F_000 1268
_exptl_crystal_size_max 0.6
_exptl_crystal_size_mid 0.3
_exptl_crystal_size_min 0.2
_refine_diff_density_max 0.212
_refine_diff_density_min -0.227
_refine_diff_density_rms 0.044
_refine_ls_extinction_method none
_refine_ls_goodness_of_fit_ref 1.004
_refine_ls_hydrogen_treatment constr
_refine_ls_matrix_type full
_refine_ls_number_parameters 380
_refine_ls_number_reflns 4798
_refine_ls_number_restraints 42
_refine_ls_restrained_S_all 1.001
_refine_ls_R_factor_all 0.0841
_refine_ls_R_factor_gt 0.0424
_refine_ls_shift/su_max 0.000
_refine_ls_shift/su_mean 0.000
_refine_ls_structure_factor_coef Fsqd
_refine_ls_weighting_details 'w=1/[\s^2^(Fo^2^)+(0.0563P)^2^+0.0157P] where P=(Fo^2^+2Fc^2^)/3'
_refine_ls_weighting_scheme calc
_refine_ls_wR_factor_gt 0.0931
_refine_ls_wR_factor_ref 0.1110
_reflns_Friedel_coverage 0.000
_reflns_number_gt 3149
_reflns_number_total 4798
_reflns_threshold_expression 'I > 2\s(I)'
_cod_data_source_file c5nj02841h2.cif
_cod_data_source_block 1008SF_0mS_a
_cod_depositor_comments 'Adding full bibliography for 7055227--7055237.cif.'
_cod_database_code 7055234
_shelx_space_group_comment
;
The symmetry employed for this shelxl refinement is uniquely defined
by the following loop, which should always be used as a source of
symmetry information in preference to the above space-group names.
They are only intended as comments.
;
_shelxl_version_number 2014/6

loop_
_space_group_symop_operation_xyz
'x, y, z'
'-x+1/2, y+1/2, -z+1/2'
'-x, -y, -z'
'x-1/2, -y-1/2, z-1/2'

loop_
_atom_site_label
_atom_site_type_symbol
_atom_site_fract_x
_atom_site_fract_y
_atom_site_fract_z
_atom_site_U_iso_or_equiv
_atom_site_adp_type
_atom_site_occupancy
_atom_site_site_symmetry_order
_atom_site_calc_flag
_atom_site_refinement_flags_posn
_atom_site_refinement_flags_adp
_atom_site_refinement_flags_occupancy
_atom_site_disorder_assembly
_atom_site_disorder_group
Na1 Na 0.84894(8) 0.23680(5) 0.52779(6) 0.0306(3) Uani 1 1 d . . . . .
O1 O 0.99410(13) 0.34011(9) 0.65855(11) 0.0271(4) Uani 1 1 d . . . . .
O2 O 1.07409(13) 0.22062(8) 0.57944(11) 0.0262(4) Uani 1 1 d . . . . .
O3 O 0.93413(13) 0.10470(8) 0.48098(10) 0.0246(4) Uani 1 1 d . . . . .
O4 O 0.70193(13) 0.13931(9) 0.40483(10) 0.0251(4) Uani 1 1 d . . . . .
O5 O 0.62459(12) 0.26172(9) 0.48112(10) 0.0247(4) Uani 1 1 d . . . . .
O6 O 0.76392(13) 0.37552(9) 0.57708(10) 0.0259(4) Uani 1 1 d . . . . .
O7 O 0.83346(14) 0.16368(9) 0.64967(11) 0.0343(5) Uani 1 1 d . . . . .
O8 O 0.86527(14) 0.30930(9) 0.40568(12) 0.0336(4) Uani 1 1 d . . . . .
C1 C 1.1033(2) 0.34107(14) 0.65325(17) 0.0295(6) Uani 1 1 d . . . . .
H1A H 1.1557 0.3720 0.7057 0.035 Uiso 1 1 calc R U . . .
H1B H 1.0985 0.3639 0.5923 0.035 Uiso 1 1 calc R U . . .
C2 C 1.1462(2) 0.26167(14) 0.66034(16) 0.0278(6) Uani 1 1 d . . . . .
H2A H 1.2245 0.2616 0.6622 0.033 Uiso 1 1 calc R U . . .
H2B H 1.1464 0.2377 0.7192 0.033 Uiso 1 1 calc R U . . .
C3 C 1.1176(2) 0.14727(13) 0.57345(17) 0.0278(6) Uani 1 1 d . . . . .
H3A H 1.1169 0.1152 0.6266 0.033 Uiso 1 1 calc R U . . .
H3B H 1.1965 0.1513 0.5772 0.033 Uiso 1 1 calc R U . . .
C4 C 1.04473(19) 0.11300(13) 0.48082(16) 0.0256(6) Uani 1 1 d . . . . .
H4A H 1.0429 0.1461 0.4277 0.031 Uiso 1 1 calc R U . . .
H4B H 1.0750 0.0630 0.4728 0.031 Uiso 1 1 calc R U . . .
C5 C 0.85719(19) 0.07341(13) 0.39444(16) 0.0259(6) Uani 1 1 d . . . . .
H5A H 0.8844 0.0234 0.3827 0.031 Uiso 1 1 calc R U . . .
H5B H 0.8502 0.1073 0.3406 0.031 Uiso 1 1 calc R U . . .
C6 C 0.7459(2) 0.06532(13) 0.40388(17) 0.0262(6) Uani 1 1 d . . . . .
H6A H 0.6934 0.0358 0.3499 0.031 Uiso 1 1 calc R U . . .
H6B H 0.7552 0.0383 0.4635 0.031 Uiso 1 1 calc R U . . .
C7 C 0.59786(19) 0.13719(14) 0.41956(17) 0.0266(6) Uani 1 1 d . . . . .
H7A H 0.6113 0.1185 0.4843 0.032 Uiso 1 1 calc R U . . .
H7B H 0.5441 0.1024 0.3732 0.032 Uiso 1 1 calc R U . . .
C8 C 0.5498(2) 0.21523(13) 0.40723(16) 0.0275(6) Uani 1 1 d . . . . .
H8A H 0.5421 0.2356 0.3444 0.033 Uiso 1 1 calc R U . . .
H8B H 0.4740 0.2144 0.4109 0.033 Uiso 1 1 calc R U . . .
C9 C 0.5799(2) 0.33579(13) 0.47971(17) 0.0284(6) Uani 1 1 d . . . . .
H9A H 0.5003 0.3326 0.4742 0.034 Uiso 1 1 calc R U . . .
H9B H 0.5823 0.3646 0.4246 0.034 Uiso 1 1 calc R U . . .
C10 C 0.6498(2) 0.37472(14) 0.57012(18) 0.0292(6) Uani 1 1 d . . . . .
H10A H 0.6225 0.4272 0.5702 0.035 Uiso 1 1 calc R U . . .
H10B H 0.6439 0.3475 0.6250 0.035 Uiso 1 1 calc R U . . .
C11 C 0.8379(2) 0.41077(14) 0.66166(17) 0.0310(6) Uani 1 1 d . . . . .
H11A H 0.8409 0.3810 0.7178 0.037 Uiso 1 1 calc R U . . .
H11B H 0.8105 0.4624 0.6672 0.037 Uiso 1 1 calc R U . . .
C12 C 0.9520(2) 0.41470(13) 0.65715(17) 0.0286(6) Uani 1 1 d . . . . .
H12A H 0.9475 0.4409 0.5982 0.034 Uiso 1 1 calc R U . . .
H12B H 1.0037 0.4438 0.7120 0.034 Uiso 1 1 calc R U . . .
C13 C 0.9021(2) 0.10075(14) 0.69776(17) 0.0325(7) Uani 1 1 d . . . . .
H13A H 0.9783 0.1184 0.7393 0.039 Uiso 1 1 calc R U . . .
H13B H 0.9101 0.0643 0.6512 0.039 Uiso 1 1 calc R U . . .
C14 C 0.8427(2) 0.06328(14) 0.75701(17) 0.0306(6) Uani 1 1 d . . . . .
H14A H 0.8270 0.0092 0.7398 0.037 Uiso 1 1 calc R U . . .
H14B H 0.8893 0.0670 0.8257 0.037 Uiso 1 1 calc R U . . .
C15 C 0.7329(2) 0.10800(13) 0.73228(18) 0.0313(6) Uani 1 1 d . . . . .
H15A H 0.6698 0.0829 0.6811 0.038 Uiso 1 1 calc R U . . .
H15B H 0.7124 0.1143 0.7885 0.038 Uiso 1 1 calc R U . . .
C16 C 0.7616(2) 0.18327(14) 0.69954(17) 0.0319(6) Uani 1 1 d . . . . .
H16A H 0.6925 0.2094 0.6570 0.038 Uiso 1 1 calc R U . . .
H16B H 0.8016 0.2165 0.7544 0.038 Uiso 1 1 calc R U . . .
C17 C 0.7965(2) 0.37538(13) 0.37076(16) 0.0258(6) Uani 1 1 d D U . . .
H17A H 0.7936 0.4062 0.4242 0.031 Uiso 0.725(13) 1 calc R U P A 1
H17B H 0.7186 0.3606 0.3299 0.031 Uiso 0.725(13) 1 calc R U P A 1
H17C H 0.7606 0.3915 0.4152 0.031 Uiso 0.275(13) 1 calc R U P A 2
H17D H 0.7368 0.3656 0.3077 0.031 Uiso 0.275(13) 1 calc R U P A 2
C18 C 0.8514(4) 0.4201(3) 0.3139(5) 0.0328(14) Uani 0.725(13) 1 d D U P A 1
H18A H 0.8109 0.4117 0.2449 0.039 Uiso 0.725(13) 1 calc R U P A 1
H18B H 0.8513 0.4749 0.3273 0.039 Uiso 0.725(13) 1 calc R U P A 1
C38 C 0.8788(10) 0.4349(6) 0.3642(12) 0.024(3) Uani 0.275(13) 1 d D U P A 2
H38A H 0.8410 0.4706 0.3115 0.028 Uiso 0.275(13) 1 calc R U P A 2
H38B H 0.9113 0.4638 0.4242 0.028 Uiso 0.275(13) 1 calc R U P A 2
C19 C 0.9683(2) 0.39063(14) 0.3458(2) 0.0425(7) Uani 1 1 d D U . . .
H19A H 1.0191 0.4181 0.4026 0.051 Uiso 0.725(13) 1 calc R U P A 1
H19B H 0.9985 0.3944 0.2948 0.051 Uiso 0.725(13) 1 calc R U P A 1
H19C H 1.0442 0.4092 0.3865 0.051 Uiso 0.275(13) 1 calc R U P A 2
H19D H 0.9595 0.3957 0.2785 0.051 Uiso 0.275(13) 1 calc R U P A 2
C20 C 0.9537(2) 0.30901(13) 0.36876(18) 0.0323(6) Uani 1 1 d . . . . .
H20A H 0.9322 0.2773 0.3109 0.039 Uiso 1 1 calc R U . . .
H20B H 1.0247 0.2890 0.4166 0.039 Uiso 1 1 calc R U . . .
C21 C 0.34768(19) 0.23326(13) 0.52461(16) 0.0232(6) Uani 1 1 d . . . . .
C22 C 0.4162(2) 0.17100(14) 0.57493(17) 0.0270(6) Uani 1 1 d . . . . .
H22 H 0.4696 0.1792 0.6375 0.032 Uiso 1 1 calc R U . . .
C23 C 0.4075(2) 0.09971(14) 0.53583(18) 0.0327(7) Uani 1 1 d . . . . .
H23 H 0.4548 0.0603 0.5720 0.039 Uiso 1 1 calc R U . . .
C24 C 0.3304(2) 0.08421(14) 0.44379(18) 0.0337(7) Uani 1 1 d . . . . .
H24 H 0.3248 0.0351 0.4168 0.040 Uiso 1 1 calc R U . . .
C25 C 0.2621(2) 0.14361(15) 0.39332(18) 0.0310(6) Uani 1 1 d . . . . .
H25 H 0.2092 0.1345 0.3308 0.037 Uiso 1 1 calc R U . . .
C26 C 0.2690(2) 0.21479(14) 0.43114(16) 0.0263(6) Uani 1 1 d . . . . .
H26 H 0.2201 0.2532 0.3942 0.032 Uiso 1 1 calc R U . . .
C27 C 0.35723(19) 0.30784(13) 0.56412(16) 0.0230(6) Uani 1 1 d . . . . .
C28 C 0.2882(2) 0.36971(14) 0.51439(16) 0.0269(6) Uani 1 1 d . . . . .
H28 H 0.2327 0.3608 0.4529 0.032 Uiso 1 1 calc R U . . .
C29 C 0.2985(2) 0.44134(14) 0.55134(17) 0.0302(6) Uani 1 1 d . . . . .
H29 H 0.2507 0.4804 0.5147 0.036 Uiso 1 1 calc R U . . .
C30 C 0.3779(2) 0.45836(14) 0.64209(17) 0.0307(6) Uani 1 1 d . . . . .
H30 H 0.3842 0.5079 0.6679 0.037 Uiso 1 1 calc R U . . .
C31 C 0.4470(2) 0.39962(14) 0.69271(17) 0.0283(6) Uani 1 1 d . . . . .
H31 H 0.5019 0.4097 0.7541 0.034 Uiso 1 1 calc R U . . .
C32 C 0.43820(19) 0.32754(14) 0.65657(16) 0.0254(6) Uani 1 1 d . . . . .
H32 H 0.4873 0.2893 0.6939 0.030 Uiso 1 1 calc R U . . .

loop_
_atom_site_aniso_label
_atom_site_aniso_U_11
_atom_site_aniso_U_22
_atom_site_aniso_U_33
_atom_site_aniso_U_23
_atom_site_aniso_U_13
_atom_site_aniso_U_12
Na1 0.0316(6) 0.0337(6) 0.0271(5) 0.0077(4) 0.0116(5) -0.0008(4)
O1 0.0259(10) 0.0269(10) 0.0276(10) 0.0001(8) 0.0091(8) -0.0031(8)
O2 0.0209(10) 0.0270(10) 0.0258(9) 0.0021(8) 0.0033(8) 0.0015(8)
O3 0.0202(10) 0.0326(10) 0.0205(9) -0.0030(7) 0.0073(8) -0.0024(7)
O4 0.0220(10) 0.0268(10) 0.0269(9) 0.0017(7) 0.0099(8) 0.0002(7)
O5 0.0190(10) 0.0273(10) 0.0236(9) 0.0004(8) 0.0033(8) 0.0019(7)
O6 0.0244(10) 0.0315(10) 0.0214(9) -0.0035(8) 0.0083(8) 0.0000(7)
O7 0.0388(11) 0.0377(11) 0.0328(10) 0.0143(8) 0.0207(9) 0.0102(9)
O8 0.0392(11) 0.0309(11) 0.0393(11) 0.0132(8) 0.0247(9) 0.0080(8)
C1 0.0246(15) 0.0400(18) 0.0218(14) -0.0039(12) 0.0063(12) -0.0102(12)
C2 0.0179(14) 0.0426(17) 0.0195(13) 0.0002(12) 0.0031(12) -0.0024(12)
C3 0.0221(14) 0.0314(16) 0.0287(15) 0.0058(12) 0.0081(12) 0.0042(12)
C4 0.0210(14) 0.0315(16) 0.0273(14) 0.0057(11) 0.0126(12) 0.0066(11)
C5 0.0298(15) 0.0262(15) 0.0205(13) -0.0019(11) 0.0079(12) 0.0025(11)
C6 0.0272(15) 0.0251(15) 0.0222(13) -0.0020(11) 0.0048(12) -0.0018(11)
C7 0.0200(14) 0.0387(16) 0.0204(13) -0.0038(12) 0.0068(11) -0.0068(12)
C8 0.0193(14) 0.0405(17) 0.0194(13) -0.0025(12) 0.0036(11) -0.0023(12)
C9 0.0233(15) 0.0320(16) 0.0310(15) 0.0071(12) 0.0114(12) 0.0059(12)
C10 0.0286(16) 0.0293(16) 0.0357(15) 0.0026(12) 0.0188(13) 0.0067(12)
C11 0.0395(17) 0.0274(15) 0.0236(14) -0.0039(11) 0.0091(13) 0.0018(12)
C12 0.0355(16) 0.0231(15) 0.0243(14) -0.0044(11) 0.0079(13) -0.0062(12)
C13 0.0312(16) 0.0383(17) 0.0268(14) 0.0094(12) 0.0094(13) 0.0072(13)
C14 0.0298(16) 0.0330(16) 0.0238(14) 0.0053(12) 0.0043(12) -0.0043(12)
C15 0.0331(17) 0.0339(16) 0.0304(15) 0.0023(12) 0.0158(13) 0.0003(12)
C16 0.0374(17) 0.0323(16) 0.0292(15) 0.0013(12) 0.0160(13) 0.0039(12)
C17 0.0242(15) 0.0265(15) 0.0251(14) 0.0035(11) 0.0076(12) 0.0010(11)
C18 0.031(3) 0.032(3) 0.030(3) 0.009(3) 0.006(2) -0.003(2)
C38 0.028(7) 0.017(6) 0.032(8) 0.005(5) 0.018(6) 0.000(4)
C19 0.0457(19) 0.0329(17) 0.0579(19) 0.0103(14) 0.0296(16) 0.0026(13)
C20 0.0369(17) 0.0314(16) 0.0352(15) 0.0025(12) 0.0211(13) 0.0052(12)
C21 0.0185(14) 0.0310(15) 0.0201(13) 0.0037(11) 0.0073(11) 0.0010(11)
C22 0.0204(14) 0.0330(16) 0.0272(14) 0.0029(12) 0.0085(12) -0.0039(12)
C23 0.0279(16) 0.0302(17) 0.0416(17) 0.0056(13) 0.0148(14) -0.0015(12)
C24 0.0340(17) 0.0287(16) 0.0418(17) -0.0056(13) 0.0181(15) -0.0078(13)
C25 0.0250(15) 0.0423(18) 0.0275(14) -0.0050(13) 0.0118(12) -0.0095(13)
C26 0.0190(14) 0.0355(17) 0.0253(14) 0.0017(12) 0.0094(12) -0.0031(11)
C27 0.0182(14) 0.0311(16) 0.0200(13) 0.0038(11) 0.0075(11) 0.0002(11)
C28 0.0241(15) 0.0388(17) 0.0156(13) 0.0028(12) 0.0050(11) 0.0025(12)
C29 0.0296(16) 0.0289(16) 0.0306(15) 0.0071(12) 0.0096(13) 0.0073(12)
C30 0.0286(16) 0.0313(16) 0.0315(15) -0.0032(12) 0.0106(13) -0.0007(12)
C31 0.0235(15) 0.0392(17) 0.0208(13) 0.0011(12) 0.0065(12) -0.0014(12)
C32 0.0211(14) 0.0325(16) 0.0214(14) 0.0069(12) 0.0067(12) 0.0025(11)

loop_
_atom_type_symbol
_atom_type_description
_atom_type_scat_dispersion_real
_atom_type_scat_dispersion_imag
_atom_type_scat_source
C C 0.0033 0.0016 'International Tables Vol C Tables 4.2.6.8 and 6.1.1.4'
H H 0.0000 0.0000 'International Tables Vol C Tables 4.2.6.8 and 6.1.1.4'
O O 0.0106 0.0060 'International Tables Vol C Tables 4.2.6.8 and 6.1.1.4'
Na Na 0.0362 0.0249 'International Tables Vol C Tables 4.2.6.8 and 6.1.1.4'

loop_
_geom_angle_atom_site_label_1
_geom_angle_atom_site_label_2
_geom_angle_atom_site_label_3
_geom_angle
O8 Na1 O7 179.59(8)
O8 Na1 O2 83.35(6)
O7 Na1 O2 96.35(6)
O8 Na1 O4 92.65(6)
O7 Na1 O4 87.25(6)
O2 Na1 O4 121.33(6)
O8 Na1 O5 96.04(6)
O7 Na1 O5 84.27(6)
O2 Na1 O5 176.42(6)
O4 Na1 O5 62.19(5)
O8 Na1 O3 95.51(6)
O7 Na1 O3 84.09(6)
O2 Na1 O3 60.50(5)
O4 Na1 O3 61.75(5)
O5 Na1 O3 123.08(6)
O8 Na1 O1 88.49(6)
O7 Na1 O1 91.62(6)
O2 Na1 O1 61.09(5)
O4 Na1 O1 177.42(6)
O5 Na1 O1 115.39(6)
O3 Na1 O1 120.45(6)
O8 Na1 O6 84.03(6)
O7 Na1 O6 96.36(6)
O2 Na1 O6 118.57(6)
O4 Na1 O6 119.11(6)
O5 Na1 O6 57.85(5)
O3 Na1 O6 179.02(6)
O1 Na1 O6 58.70(5)
C12 O1 C1 111.15(17)
C12 O1 Na1 116.42(13)
C1 O1 Na1 111.45(13)
C3 O2 C2 112.07(17)
C3 O2 Na1 118.47(13)
C2 O2 Na1 118.00(13)
C4 O3 C5 112.29(16)
C4 O3 Na1 113.56(13)
C5 O3 Na1 111.19(13)
C6 O4 C7 111.78(17)
C6 O4 Na1 114.59(13)
C7 O4 Na1 110.66(12)
C9 O5 C8 111.70(17)
C9 O5 Na1 122.05(13)
C8 O5 Na1 116.12(13)
C11 O6 C10 112.68(18)
C11 O6 Na1 114.78(13)
C10 O6 Na1 116.58(13)
C13 O7 C16 107.90(17)
C13 O7 Na1 128.10(14)
C16 O7 Na1 123.35(14)
C17 O8 C20 108.64(17)
C17 O8 Na1 121.02(13)
C20 O8 Na1 128.94(14)
O1 C1 C2 108.95(19)
O1 C1 H1A 109.9
C2 C1 H1A 109.9
O1 C1 H1B 109.9
C2 C1 H1B 109.9
H1A C1 H1B 108.3
O2 C2 C1 108.31(18)
O2 C2 H2A 110.0
C1 C2 H2A 110.0
O2 C2 H2B 110.0
C1 C2 H2B 110.0
H2A C2 H2B 108.4
O2 C3 C4 107.97(18)
O2 C3 H3A 110.1
C4 C3 H3A 110.1
O2 C3 H3B 110.1
C4 C3 H3B 110.1
H3A C3 H3B 108.4
O3 C4 C3 107.92(18)
O3 C4 H4A 110.1
C3 C4 H4A 110.1
O3 C4 H4B 110.1
C3 C4 H4B 110.1
H4A C4 H4B 108.4
O3 C5 C6 107.48(18)
O3 C5 H5A 110.2
C6 C5 H5A 110.2
O3 C5 H5B 110.2
C6 C5 H5B 110.2
H5A C5 H5B 108.5
O4 C6 C5 107.91(19)
O4 C6 H6A 110.1
C5 C6 H6A 110.1
O4 C6 H6B 110.1
C5 C6 H6B 110.1
H6A C6 H6B 108.4
O4 C7 C8 108.64(19)
O4 C7 H7A 110.0
C8 C7 H7A 110.0
O4 C7 H7B 110.0
C8 C7 H7B 110.0
H7A C7 H7B 108.3
O5 C8 C7 108.05(18)
O5 C8 H8A 110.1
C7 C8 H8A 110.1
O5 C8 H8B 110.1
C7 C8 H8B 110.1
H8A C8 H8B 108.4
O5 C9 C10 108.11(19)
O5 C9 H9A 110.1
C10 C9 H9A 110.1
O5 C9 H9B 110.1
C10 C9 H9B 110.1
H9A C9 H9B 108.4
O6 C10 C9 108.30(19)
O6 C10 H10A 110.0
C9 C10 H10A 110.0
O6 C10 H10B 110.0
C9 C10 H10B 110.0
H10A C10 H10B 108.4
O6 C11 C12 107.95(19)
O6 C11 H11A 110.1
C12 C11 H11A 110.1
O6 C11 H11B 110.1
C12 C11 H11B 110.1
H11A C11 H11B 108.4
O1 C12 C11 109.18(19)
O1 C12 H12A 109.8
C11 C12 H12A 109.8
O1 C12 H12B 109.8
C11 C12 H12B 109.8
H12A C12 H12B 108.3
O7 C13 C14 106.96(19)
O7 C13 H13A 110.3
C14 C13 H13A 110.3
O7 C13 H13B 110.3
C14 C13 H13B 110.3
H13A C13 H13B 108.6
C15 C14 C13 104.17(19)
C15 C14 H14A 110.9
C13 C14 H14A 110.9
C15 C14 H14B 110.9
C13 C14 H14B 110.9
H14A C14 H14B 108.9
C16 C15 C14 102.7(2)
C16 C15 H15A 111.2
C14 C15 H15A 111.2
C16 C15 H15B 111.2
C14 C15 H15B 111.2
H15A C15 H15B 109.1
O7 C16 C15 104.18(19)
O7 C16 H16A 110.9
C15 C16 H16A 110.9
O7 C16 H16B 110.9
C15 C16 H16B 110.9
H16A C16 H16B 108.9
O8 C17 C38 104.2(5)
O8 C17 C18 106.4(2)
O8 C17 H17A 110.4
C18 C17 H17A 110.4
O8 C17 H17B 110.4
C18 C17 H17B 110.4
H17A C17 H17B 108.6
O8 C17 H17C 110.9
C38 C17 H17C 110.9
O8 C17 H17D 110.9
C38 C17 H17D 110.9
H17C C17 H17D 108.9
C19 C18 C17 104.8(3)
C19 C18 H18A 110.8
C17 C18 H18A 110.8
C19 C18 H18B 110.8
C17 C18 H18B 110.8
H18A C18 H18B 108.9
C19 C38 C17 104.4(6)
C19 C38 H38A 110.9
C17 C38 H38A 110.9
C19 C38 H38B 110.9
C17 C38 H38B 110.9
H38A C38 H38B 108.9
C18 C19 C20 102.3(3)
C38 C19 C20 106.6(4)
C18 C19 H19A 111.3
C20 C19 H19A 111.3
C18 C19 H19B 111.3
C20 C19 H19B 111.3
H19A C19 H19B 109.2
C38 C19 H19C 110.4
C20 C19 H19C 110.4
C38 C19 H19D 110.4
C20 C19 H19D 110.4
H19C C19 H19D 108.6
O8 C20 C19 105.67(19)
O8 C20 H20A 110.6
C19 C20 H20A 110.6
O8 C20 H20B 110.6
C19 C20 H20B 110.6
H20A C20 H20B 108.7
C27 C21 C22 122.8(2)
C27 C21 C26 122.8(2)
C22 C21 C26 114.4(2)
C23 C22 C21 122.4(2)
C23 C22 H22 118.8
C21 C22 H22 118.8
C22 C23 C24 121.4(2)
C22 C23 H23 119.3
C24 C23 H23 119.3
C25 C24 C23 117.5(2)
C25 C24 H24 121.3
C23 C24 H24 121.3
C26 C25 C24 122.0(2)
C26 C25 H25 119.0
C24 C25 H25 119.0
C25 C26 C21 122.3(2)
C25 C26 H26 118.9
C21 C26 H26 118.9
C28 C27 C21 122.9(2)
C28 C27 C32 113.9(2)
C21 C27 C32 123.2(2)
C29 C28 C27 123.0(2)
C29 C28 H28 118.5
C27 C28 H28 118.5
C28 C29 C30 121.5(2)
C28 C29 H29 119.2
C30 C29 H29 119.2
C31 C30 C29 117.2(2)
C31 C30 H30 121.4
C29 C30 H30 121.4
C32 C31 C30 122.0(2)
C32 C31 H31 119.0
C30 C31 H31 119.0
C31 C32 C27 122.3(2)
C31 C32 H32 118.8
C27 C32 H32 118.8

loop_
_geom_bond_atom_site_label_1
_geom_bond_atom_site_label_2
_geom_bond_distance
Na1 O8 2.3277(18)
Na1 O7 2.3266(18)
Na1 O2 2.6969(18)
Na1 O4 2.7092(18)
Na1 O5 2.7171(18)
Na1 O3 2.7772(18)
Na1 O1 2.8178(18)
Na1 O6 2.8900(18)
O1 C12 1.420(3)
O1 C1 1.428(3)
O2 C3 1.426(3)
O2 C2 1.426(3)
O3 C4 1.422(3)
O3 C5 1.424(3)
O4 C6 1.424(3)
O4 C7 1.430(3)
O5 C9 1.424(3)
O5 C8 1.428(3)
O6 C11 1.420(3)
O6 C10 1.422(3)
O7 C13 1.433(3)
O7 C16 1.436(3)
O8 C17 1.436(3)
O8 C20 1.438(3)
C1 C2 1.494(3)
C1 H1A 0.9900
C1 H1B 0.9900
C2 H2A 0.9900
C2 H2B 0.9900
C3 C4 1.493(3)
C3 H3A 0.9900
C3 H3B 0.9900
C4 H4A 0.9900
C4 H4B 0.9900
C5 C6 1.489(3)
C5 H5A 0.9900
C5 H5B 0.9900
C6 H6A 0.9900
C6 H6B 0.9900
C7 C8 1.492(3)
C7 H7A 0.9900
C7 H7B 0.9900
C8 H8A 0.9900
C8 H8B 0.9900
C9 C10 1.495(3)
C9 H9A 0.9900
C9 H9B 0.9900
C10 H10A 0.9900
C10 H10B 0.9900
C11 C12 1.487(3)
C11 H11A 0.9900
C11 H11B 0.9900
C12 H12A 0.9900
C12 H12B 0.9900
C13 C14 1.529(3)
C13 H13A 0.9900
C13 H13B 0.9900
C14 C15 1.529(3)
C14 H14A 0.9900
C14 H14B 0.9900
C15 C16 1.512(3)
C15 H15A 0.9900
C15 H15B 0.9900
C16 H16A 0.9900
C16 H16B 0.9900
C17 C38 1.516(10)
C17 C18 1.522(5)
C17 H17A 0.9900
C17 H17B 0.9900
C17 H17C 0.9900
C17 H17D 0.9900
C18 C19 1.480(5)
C18 H18A 0.9900
C18 H18B 0.9900
C38 C19 1.496(9)
C38 H38A 0.9900
C38 H38B 0.9900
C19 C20 1.511(3)
C19 H19A 0.9900
C19 H19B 0.9900
C19 H19C 0.9900
C19 H19D 0.9900
C20 H20A 0.9900
C20 H20B 0.9900
C21 C27 1.433(3)
C21 C22 1.434(3)
C21 C26 1.435(3)
C22 C23 1.378(3)
C22 H22 0.9500
C23 C24 1.402(3)
C23 H23 0.9500
C24 C25 1.395(3)
C24 H24 0.9500
C25 C26 1.371(3)
C25 H25 0.9500
C26 H26 0.9500
C27 C28 1.428(3)
C27 C32 1.439(3)
C28 C29 1.370(3)
C28 H28 0.9500
C29 C30 1.403(3)
C29 H29 0.9500
C30 C31 1.391(3)
C30 H30 0.9500
C31 C32 1.374(3)
C31 H31 0.9500
C32 H32 0.9500

loop_
_geom_torsion_atom_site_label_1
_geom_torsion_atom_site_label_2
_geom_torsion_atom_site_label_3
_geom_torsion_atom_site_label_4
_geom_torsion
C12 O1 C1 C2 176.92(18)
Na1 O1 C1 C2 -51.4(2)
C3 O2 C2 C1 171.81(19)
Na1 O2 C2 C1 -45.2(2)
O1 C1 C2 O2 64.4(2)
C2 O2 C3 C4 -172.81(18)
Na1 O2 C3 C4 44.4(2)
C5 O3 C4 C3 179.02(18)
Na1 O3 C4 C3 51.8(2)
O2 C3 C4 O3 -62.8(2)
C4 O3 C5 C6 178.38(18)
Na1 O3 C5 C6 -53.1(2)
C7 O4 C6 C5 -176.44(17)
Na1 O4 C6 C5 -49.5(2)
O3 C5 C6 O4 69.4(2)
C6 O4 C7 C8 -172.77(18)
Na1 O4 C7 C8 58.21(19)
C9 O5 C8 C7 -174.74(18)
Na1 O5 C8 C7 39.0(2)
O4 C7 C8 O5 -65.2(2)
C8 O5 C9 C10 167.89(19)
Na1 O5 C9 C10 -48.2(2)
C11 O6 C10 C9 -179.32(19)
Na1 O6 C10 C9 -43.5(2)
O5 C9 C10 O6 57.5(2)
C10 O6 C11 C12 -174.88(19)
Na1 O6 C11 C12 48.5(2)
C1 O1 C12 C11 179.35(18)
Na1 O1 C12 C11 50.3(2)
O6 C11 C12 O1 -65.3(2)
C16 O7 C13 C14 20.2(3)
Na1 O7 C13 C14 -168.89(15)
O7 C13 C14 C15 3.4(3)
C13 C14 C15 C16 -24.0(2)
C13 O7 C16 C15 -36.0(2)
Na1 O7 C16 C15 152.60(15)
C14 C15 C16 O7 36.6(2)
C20 O8 C17 C38 -33.3(7)
Na1 O8 C17 C38 134.3(6)
C20 O8 C17 C18 -3.5(4)
Na1 O8 C17 C18 164.2(3)
O8 C17 C18 C19 -18.4(5)
O8 C17 C38 C19 29.1(10)
C17 C18 C19 C20 31.7(5)
C17 C38 C19 C20 -15.1(11)
C17 O8 C20 C19 23.8(3)
Na1 O8 C20 C19 -142.59(17)
C18 C19 C20 O8 -34.5(4)
C38 C19 C20 O8 -4.4(8)
C27 C21 C22 C23 -179.1(2)
C26 C21 C22 C23 0.6(3)
C21 C22 C23 C24 0.0(4)
C22 C23 C24 C25 -0.4(4)
C23 C24 C25 C26 0.0(4)
C24 C25 C26 C21 0.7(4)
C27 C21 C26 C25 178.7(2)
C22 C21 C26 C25 -1.0(3)
C22 C21 C27 C28 -179.4(2)
C26 C21 C27 C28 0.9(4)
C22 C21 C27 C32 1.7(4)
C26 C21 C27 C32 -178.0(2)
C21 C27 C28 C29 -178.9(2)
C32 C27 C28 C29 0.1(3)
C27 C28 C29 C30 -0.6(4)
C28 C29 C30 C31 0.8(4)
C29 C30 C31 C32 -0.5(4)
C30 C31 C32 C27 0.0(4)
C28 C27 C32 C31 0.2(3)
C21 C27 C32 C31 179.2(2)
